data_7005678
loop_
_publ_author_name
'Chan, Yun Fu'
'Chippindale, Ann M.'
'Colquhoun, Howard M.'
'Drew, Michael G. B.'
'Williams, David J.'

_publ_section_title
;
 Extended-chain, multinuclear transition metal complexes bridged by
 cyanodiazenido(1-), [N=N-C[triple bond, length as m-dash]N]-, ligands.
;
_journal_issue 32
_journal_name_full 'Dalton transactions (Cambridge, England : 2003)'
_journal_page_first 3538
_journal_page_last 3545
_journal_paper_doi 10.1039/b704367h
_journal_year 2007
_chemical_formula_sum 'C130 H114 Br2 F12 Mn N6 O4 P8 W2'
_chemical_formula_weight 2882.49
_chemical_name_systematic
;

?

;
_space_group_IT_number 2
_symmetry_cell_setting triclinic
_symmetry_space_group_name_Hall '-P 1'
_symmetry_space_group_name_H-M 'P -1'
_atom_sites_solution_hydrogens geom
_atom_sites_solution_primary direct
_atom_sites_solution_secondary difmap
_audit_creation_method SHELXL-97
_cell_angle_alpha 66.3210(10)
_cell_angle_beta 77.5070(10)
_cell_angle_gamma 72.3760(10)
_cell_formula_units_Z 1
_cell_length_a 12.3745(2)
_cell_length_b 16.13710(10)
_cell_length_c 18.3672(2)
_cell_measurement_temperature 120(2)
_cell_volume 3182.37(7)
_computing_cell_refinement 'HKL Scalepack (Otwinowski & Minor 1997)'
_computing_data_collection 'COLLECT, Bruker-Nonius'
_computing_data_reduction 'DENZO and Scalepack (Otwinowski & Minor 1997)'
_computing_molecular_graphics PLATON(Spek,2004)
_computing_structure_refinement 'SHELXL-97 (Sheldrick, 1997)'
_computing_structure_solution 'SHELXS-97 (Sheldrick, 1997)'
_diffrn_ambient_temperature 120(2)
_diffrn_measured_fraction_theta_full 0.993
_diffrn_measured_fraction_theta_max 0.993
_diffrn_measurement_device 'Bruker-Nonius Kappa CCD'
_diffrn_measurement_method '303 frames, counting time 20 s.'
_diffrn_radiation_monochromator graphite
_diffrn_radiation_source 'fine-focus sealed tube'
_diffrn_radiation_type MoK\a
_diffrn_radiation_wavelength 0.71073
_diffrn_reflns_av_R_equivalents 0.0492
_diffrn_reflns_av_sigmaI/netI 0.0392
_diffrn_reflns_limit_h_max 16
_diffrn_reflns_limit_h_min -16
_diffrn_reflns_limit_k_max 19
_diffrn_reflns_limit_k_min -20
_diffrn_reflns_limit_l_max 23
_diffrn_reflns_limit_l_min -23
_diffrn_reflns_number 65258
_diffrn_reflns_theta_full 27.48
_diffrn_reflns_theta_max 27.48
_diffrn_reflns_theta_min 2.92
_exptl_absorpt_coefficient_mu 2.700
_exptl_absorpt_correction_T_max 0.69199
_exptl_absorpt_correction_T_min 0.62755
_exptl_absorpt_correction_type empirical
_exptl_absorpt_process_details 'SORTAV '
_exptl_crystal_colour brown
_exptl_crystal_density_diffrn 1.504
_exptl_crystal_density_method 'not measured'
_exptl_crystal_description needle
_exptl_crystal_F_000 1439
_exptl_crystal_size_max 0.30
_exptl_crystal_size_mid 0.05
_exptl_crystal_size_min 0.05
_refine_diff_density_max 1.655
_refine_diff_density_min -1.881
_refine_diff_density_rms 0.130
_refine_ls_extinction_method none
_refine_ls_goodness_of_fit_ref 1.062
_refine_ls_hydrogen_treatment constr
_refine_ls_matrix_type full
_refine_ls_number_parameters 747
_refine_ls_number_reflns 14468
_refine_ls_number_restraints 84
_refine_ls_restrained_S_all 1.097
_refine_ls_R_factor_all 0.0427
_refine_ls_R_factor_gt 0.0348
_refine_ls_shift/su_max 0.003
_refine_ls_shift/su_mean 0.000
_refine_ls_structure_factor_coef Fsqd
_refine_ls_weighting_details 'w=1/[\s^2^(Fo^2^)+(0.0487P)^2^+6.5477P] where P=(Fo^2^+2Fc^2^)/3'
_refine_ls_weighting_scheme calc
_refine_ls_wR_factor_gt 0.0905
_refine_ls_wR_factor_ref 0.0943
_reflns_number_gt 12795
_reflns_number_total 14468
_reflns_threshold_expression >2sigma(I)
_cod_data_source_file b704367h.txt
_cod_data_source_block 4
_cod_original_sg_symbol_H-M P-1
_cod_database_code 7005678

loop_
_symmetry_equiv_pos_as_xyz
'x, y, z'
'-x, -y, -z'

loop_
_atom_site_label
_atom_site_type_symbol
_atom_site_fract_x
_atom_site_fract_y
_atom_site_fract_z
_atom_site_U_iso_or_equiv
_atom_site_adp_type
_atom_site_occupancy
_atom_site_symmetry_multiplicity
_atom_site_calc_flag
_atom_site_refinement_flags
_atom_site_disorder_assembly
_atom_site_disorder_group
W1 W 0.817379(11) 0.744176(9) 0.748364(8) 0.01263(5) Uani 1 1 d . . .
Br2 Br 0.87660(3) 0.64582(3) 0.65653(2) 0.02060(8) Uani 1 1 d . . .
P1 P 0.96396(8) 0.62459(6) 0.83830(5) 0.01556(18) Uani 1 1 d . . .
C11 C 1.0310(4) 0.6634(3) 0.8947(2) 0.0220(8) Uani 1 1 d . . .
C12 C 1.1474(4) 0.6561(3) 0.8836(3) 0.0282(9) Uani 1 1 d . . .
H12 H 1.1938 0.6282 0.8485 0.034 Uiso 1 1 calc R . .
C13 C 1.1963(5) 0.6900(3) 0.9243(3) 0.0416(12) Uani 1 1 d . . .
H13 H 1.2744 0.6855 0.9158 0.050 Uiso 1 1 calc R . .
C14 C 1.1286(6) 0.7298(3) 0.9768(3) 0.0481(15) Uani 1 1 d . . .
H14 H 1.1610 0.7516 1.0047 0.058 Uiso 1 1 calc R . .
C15 C 1.0134(6) 0.7379(3) 0.9887(3) 0.0474(15) Uani 1 1 d . . .
H15 H 0.9682 0.7653 1.0245 0.057 Uiso 1 1 calc R . .
C16 C 0.9626(4) 0.7052(3) 0.9478(2) 0.0317(10) Uani 1 1 d . . .
H16 H 0.8842 0.7114 0.9559 0.038 Uiso 1 1 calc R . .
C21 C 1.0851(3) 0.5458(3) 0.8038(2) 0.0192(7) Uani 1 1 d U . .
C22 C 1.1368(4) 0.4594(3) 0.8567(3) 0.0314(9) Uani 1 1 d U . .
H22 H 1.1076 0.4405 0.9104 0.038 Uiso 1 1 calc R . .
C23 C 1.2309(4) 0.4013(3) 0.8309(3) 0.0382(11) Uani 1 1 d U . .
H23 H 1.2653 0.3441 0.8670 0.046 Uiso 1 1 calc R . .
C24 C 1.2735(4) 0.4290(3) 0.7506(3) 0.0358(10) Uani 1 1 d U . .
H24 H 1.3351 0.3895 0.7324 0.043 Uiso 1 1 calc R . .
C25 C 1.2244(4) 0.5147(3) 0.6982(3) 0.0318(9) Uani 1 1 d U . .
H25 H 1.2535 0.5336 0.6445 0.038 Uiso 1 1 calc R . .
C26 C 1.1313(3) 0.5736(3) 0.7248(2) 0.0244(8) Uani 1 1 d U . .
H26 H 1.0999 0.6322 0.6890 0.029 Uiso 1 1 calc R . .
C2 C 0.8885(3) 0.5426(3) 0.9194(2) 0.0223(8) Uani 1 1 d . . .
H2A H 0.9430 0.4869 0.9475 0.027 Uiso 1 1 calc R . .
H2B H 0.8442 0.5714 0.9573 0.027 Uiso 1 1 calc R . .
C3 C 0.8095(3) 0.5171(3) 0.8822(2) 0.0223(8) Uani 1 1 d . . .
H3A H 0.7704 0.4723 0.9232 0.027 Uiso 1 1 calc R . .
H3B H 0.8533 0.4897 0.8432 0.027 Uiso 1 1 calc R . .
P4 P 0.70599(8) 0.62492(6) 0.83365(5) 0.01582(18) Uani 1 1 d . . .
C31 C 0.6203(3) 0.5858(3) 0.7901(2) 0.0207(8) Uani 1 1 d . . .
C36 C 0.5052(4) 0.6286(3) 0.7841(2) 0.0253(8) Uani 1 1 d . . .
H36 H 0.4695 0.6735 0.8069 0.030 Uiso 1 1 calc R . .
C35 C 0.4432(4) 0.6044(3) 0.7439(3) 0.0336(10) Uani 1 1 d . . .
H35 H 0.3661 0.6330 0.7403 0.040 Uiso 1 1 calc R . .
C34 C 0.4954(5) 0.5383(4) 0.7096(3) 0.0399(12) Uani 1 1 d . . .
H34 H 0.4540 0.5235 0.6818 0.048 Uiso 1 1 calc R . .
C32 C 0.6716(4) 0.5173(3) 0.7568(2) 0.0271(9) Uani 1 1 d . . .
H32 H 0.7482 0.4870 0.7615 0.033 Uiso 1 1 calc R . .
C33 C 0.6089(5) 0.4941(3) 0.7166(3) 0.0377(11) Uani 1 1 d . . .
H33 H 0.6437 0.4486 0.6944 0.045 Uiso 1 1 calc R . .
C41 C 0.6083(3) 0.6479(3) 0.9174(2) 0.0188(7) Uani 1 1 d . . .
C45 C 0.5168(5) 0.5983(3) 1.0524(3) 0.0447(13) Uani 1 1 d . . .
H45 H 0.5095 0.5514 1.1021 0.054 Uiso 1 1 calc R . .
C42 C 0.5409(4) 0.7370(3) 0.9056(2) 0.0246(8) Uani 1 1 d . . .
H42 H 0.5493 0.7844 0.8564 0.029 Uiso 1 1 calc R . .
C43 C 0.4609(4) 0.7570(3) 0.9660(3) 0.0306(9) Uani 1 1 d . . .
H43 H 0.4154 0.8170 0.9568 0.037 Uiso 1 1 calc R . .
C44 C 0.4492(4) 0.6872(3) 1.0397(3) 0.0328(10) Uani 1 1 d . . .
H44 H 0.3961 0.7001 1.0805 0.039 Uiso 1 1 calc R . .
C46 C 0.5956(4) 0.5780(3) 0.9917(3) 0.0361(11) Uani 1 1 d . . .
H46 H 0.6400 0.5176 1.0008 0.043 Uiso 1 1 calc R . .
P5 P 0.67220(8) 0.85847(6) 0.65685(5) 0.01410(17) Uani 1 1 d . . .
C6 C 0.7272(3) 0.9637(2) 0.6028(2) 0.0181(7) Uani 1 1 d . . .
H6A H 0.6799 1.0076 0.5609 0.022 Uiso 1 1 calc R . .
H6B H 0.7272 0.9937 0.6391 0.022 Uiso 1 1 calc R . .
C7 C 0.8489(3) 0.9324(3) 0.5666(2) 0.0181(7) Uani 1 1 d . . .
H7A H 0.8807 0.9860 0.5353 0.022 Uiso 1 1 calc R . .
H7B H 0.8491 0.9004 0.5317 0.022 Uiso 1 1 calc R . .
P8 P 0.93459(8) 0.85320(6) 0.64986(5) 0.01448(18) Uani 1 1 d . . .
C51 C 0.5321(3) 0.9030(2) 0.7033(2) 0.0163(7) Uani 1 1 d . . .
C52 C 0.5236(3) 0.9593(3) 0.7466(2) 0.0187(7) Uani 1 1 d . . .
H52 H 0.5878 0.9765 0.7488 0.022 Uiso 1 1 calc R . .
C53 C 0.4196(3) 0.9898(3) 0.7864(2) 0.0222(8) Uani 1 1 d . . .
H53 H 0.4146 1.0266 0.8156 0.027 Uiso 1 1 calc R . .
C54 C 0.3234(4) 0.9652(3) 0.7826(2) 0.0270(9) Uani 1 1 d . . .
H54 H 0.2535 0.9865 0.8085 0.032 Uiso 1 1 calc R . .
C55 C 0.3315(4) 0.9091(3) 0.7404(3) 0.0285(9) Uani 1 1 d . . .
H55 H 0.2673 0.8916 0.7388 0.034 Uiso 1 1 calc R . .
C56 C 0.4351(3) 0.8788(3) 0.7002(2) 0.0227(8) Uani 1 1 d . . .
H56 H 0.4396 0.8420 0.6710 0.027 Uiso 1 1 calc R . .
C61 C 0.6375(3) 0.8353(3) 0.5758(2) 0.0171(7) Uani 1 1 d . . .
C62 C 0.6264(3) 0.9021(3) 0.4991(2) 0.0242(8) Uani 1 1 d . . .
H62 H 0.6395 0.9603 0.4870 0.029 Uiso 1 1 calc R . .
C63 C 0.5956(4) 0.8819(3) 0.4403(2) 0.0284(9) Uani 1 1 d . . .
H63 H 0.5892 0.9266 0.3890 0.034 Uiso 1 1 calc R . .
C64 C 0.5748(4) 0.7968(3) 0.4573(2) 0.0263(9) Uani 1 1 d . . .
H64 H 0.5541 0.7840 0.4179 0.032 Uiso 1 1 calc R . .
C65 C 0.5848(3) 0.7300(3) 0.5337(2) 0.0236(8) Uani 1 1 d . . .
H65 H 0.5697 0.6726 0.5458 0.028 Uiso 1 1 calc R . .
C66 C 0.6173(3) 0.7487(3) 0.5918(2) 0.0198(7) Uani 1 1 d . . .
H66 H 0.6258 0.7028 0.6424 0.024 Uiso 1 1 calc R . .
C71 C 1.0720(3) 0.8167(2) 0.5958(2) 0.0173(7) Uani 1 1 d . . .
C76 C 1.0772(3) 0.7764(3) 0.5402(2) 0.0202(7) Uani 1 1 d . . .
H76 H 1.0107 0.7697 0.5297 0.024 Uiso 1 1 calc R . .
C75 C 1.1817(4) 0.7463(3) 0.5005(2) 0.0256(8) Uani 1 1 d . . .
H75 H 1.1848 0.7194 0.4636 0.031 Uiso 1 1 calc R . .
C72 C 1.1725(3) 0.8260(3) 0.6109(2) 0.0254(8) Uani 1 1 d . . .
H72 H 1.1703 0.8523 0.6480 0.030 Uiso 1 1 calc R . .
C73 C 1.2763(4) 0.7958(3) 0.5704(3) 0.0317(10) Uani 1 1 d . . .
H73 H 1.3431 0.8024 0.5805 0.038 Uiso 1 1 calc R . .
C74 C 1.2810(4) 0.7561(3) 0.5156(3) 0.0286(9) Uani 1 1 d . . .
H74 H 1.3507 0.7360 0.4888 0.034 Uiso 1 1 calc R . .
C81 C 0.9623(2) 0.93338(14) 0.68798(13) 0.0172(7) Uani 1 1 d G . .
C82 C 0.9971(2) 0.89660(12) 0.76410(13) 0.0202(7) Uani 1 1 d G . .
H82 H 1.0040 0.8336 0.7945 0.024 Uiso 1 1 calc R . .
C83 C 1.0217(2) 0.95400(16) 0.79480(11) 0.0238(8) Uani 1 1 d G . .
H83 H 1.0450 0.9294 0.8457 0.029 Uiso 1 1 calc R . .
C84 C 1.0114(3) 1.04818(15) 0.74939(15) 0.0268(9) Uani 1 1 d G . .
H84 H 1.0278 1.0866 0.7699 0.032 Uiso 1 1 calc R . .
C85 C 0.9765(3) 1.08496(12) 0.67327(15) 0.0348(10) Uani 1 1 d G . .
H85 H 0.9696 1.1480 0.6429 0.042 Uiso 1 1 calc R . .
C86 C 0.9520(3) 1.02756(15) 0.64257(11) 0.0292(9) Uani 1 1 d G . .
H86 H 0.9287 1.0522 0.5916 0.035 Uiso 1 1 calc R . .
N100 N 0.7785(3) 0.8125(2) 0.80950(17) 0.0158(6) Uani 1 1 d U . .
N101 N 0.7669(3) 0.8679(3) 0.8468(2) 0.0271(7) Uani 1 1 d U . .
C102 C 0.6812(3) 0.8824(3) 0.8979(2) 0.0234(8) Uani 1 1 d U . .
N103 N 0.6108(3) 0.9037(3) 0.9448(2) 0.0382(10) Uani 1 1 d U . .
Mn1 Mn 0.5000 1.0000 1.0000 0.0290(2) Uani 1 2 d S . .
O91 O 0.4882(3) 0.8907(2) 1.11863(19) 0.0365(7) Uani 1 1 d . . .
C92 C 0.3998(4) 0.8663(3) 1.1551(2) 0.0299(9) Uani 1 1 d D . .
C93 C 0.2943(4) 0.8877(3) 1.1273(3) 0.0305(9) Uani 1 1 d . . .
H93 H 0.2341 0.8671 1.1635 0.037 Uiso 1 1 calc R . .
C94 C 0.2763(3) 0.9386(3) 1.0474(2) 0.0255(8) Uani 1 1 d D . .
O95 O 0.3446(2) 0.9725(2) 0.98996(17) 0.0280(6) Uani 1 1 d . . .
C921 C 0.4072(5) 0.8045(4) 1.2445(3) 0.0459(13) Uani 1 1 d D . .
F922 F 0.4554(10) 0.7134(5) 1.2457(5) 0.073(3) Uani 0.50 1 d PD . .
F923 F 0.4762(16) 0.8214(10) 1.2765(6) 0.114(7) Uani 0.50 1 d PD . .
F924 F 0.3094(7) 0.7977(11) 1.2883(5) 0.109(5) Uani 0.50 1 d PD . .
F925 F 0.3522(12) 0.8598(6) 1.2897(4) 0.079(3) Uani 0.50 1 d PD . .
F926 F 0.5152(8) 0.7780(11) 1.2625(7) 0.106(6) Uani 0.50 1 d PD . .
F927 F 0.3587(17) 0.7381(9) 1.2682(6) 0.125(6) Uani 0.50 1 d PD . .
C941 C 0.1575(4) 0.9564(3) 1.0247(3) 0.0311(9) Uani 1 1 d D . .
F942 F 0.0927(3) 0.9030(3) 1.08087(18) 0.0582(9) Uani 1 1 d D . .
F943 F 0.1630(2) 0.9400(2) 0.95832(16) 0.0443(7) Uani 1 1 d D . .
F944 F 0.1009(3) 1.0446(2) 1.0121(2) 0.0617(10) Uani 1 1 d D . .
C111 C -0.5723(4) 0.5675(4) 1.4461(3) 0.0400(11) Uiso 1 1 d . . .
H111 H -0.6205 0.6134 1.4093 0.048 Uiso 1 1 calc R . .
C112 C -0.4627(4) 0.5752(4) 1.4431(3) 0.0409(11) Uiso 1 1 d . . .
H112 H -0.4379 0.6263 1.4045 0.049 Uiso 1 1 calc R A 1
C113 C -0.3898(5) 0.5069(4) 1.4975(3) 0.0410(11) Uiso 0.50 1 d P . 1
H113 H -0.3161 0.5118 1.4955 0.049 Uiso 0.50 1 calc PR . 1
C114 C -0.3898(5) 0.5069(4) 1.4975(3) 0.0410(11) Uiso 0.50 1 d P . 2
C115 C -0.2661(11) 0.5180(9) 1.4933(8) 0.056(3) Uiso 0.50 1 d P B 2
H11A H -0.2610 0.5315 1.5386 0.068 Uiso 0.50 1 calc PR B 2
H11B H -0.2507 0.5680 1.4449 0.068 Uiso 0.50 1 calc PR B 2
H11C H -0.2114 0.4611 1.4938 0.068 Uiso 0.50 1 calc PR B 2
C121 C 0.1003(6) 1.2740(5) 0.7170(4) 0.0154(13) Uiso 0.50 1 d PD . .
C122 C 0.0171(9) 1.3546(7) 0.6995(6) 0.041(2) Uiso 0.50 1 d PD . .
H122 H -0.0168 1.3789 0.7394 0.050 Uiso 0.50 1 calc PR . .
C123 C -0.0181(9) 1.4008(8) 0.6248(6) 0.045(2) Uiso 0.50 1 d P . .
H123 H -0.0739 1.4566 0.6147 0.054 Uiso 0.50 1 calc PR . .
C124 C 0.0277(7) 1.3663(6) 0.5640(5) 0.0254(17) Uiso 0.50 1 d P . .
H124 H -0.0007 1.3952 0.5145 0.031 Uiso 0.50 1 calc PR . .
C125 C 0.1157(5) 1.2887(4) 0.5789(4) 0.0080(11) Uiso 0.50 1 d P . .
H125 H 0.1525 1.2665 0.5381 0.010 Uiso 0.50 1 calc PR . .
C126 C 0.1502(5) 1.2429(4) 0.6552(3) 0.0083(12) Uiso 0.50 1 d PD . .
H126 H 0.2092 1.1892 0.6648 0.010 Uiso 0.50 1 calc PR . .
C127 C 0.1383(7) 1.2220(6) 0.8004(4) 0.0291(18) Uiso 0.50 1 d PD . .
H12A H 0.2188 1.1944 0.7964 0.035 Uiso 0.50 1 calc PR . .
H12B H 0.0980 1.1740 0.8297 0.035 Uiso 0.50 1 calc PR . .
H12C H 0.1222 1.2648 0.8278 0.035 Uiso 0.50 1 calc PR . .

loop_
_atom_site_aniso_label
_atom_site_aniso_U_11
_atom_site_aniso_U_22
_atom_site_aniso_U_33
_atom_site_aniso_U_23
_atom_site_aniso_U_13
_atom_site_aniso_U_12
W1 0.01525(8) 0.01212(8) 0.00936(7) -0.00318(5) -0.00062(5) -0.00315(5)
Br2 0.02358(19) 0.02149(19) 0.01827(17) -0.01042(15) 0.00015(14) -0.00482(14)
P1 0.0181(5) 0.0145(4) 0.0113(4) -0.0029(3) -0.0027(3) -0.0018(3)
C11 0.036(2) 0.0144(18) 0.0129(16) -0.0005(14) -0.0101(15) -0.0036(15)
C12 0.037(2) 0.023(2) 0.026(2) -0.0039(17) -0.0117(18) -0.0105(17)
C13 0.056(3) 0.035(3) 0.040(3) -0.004(2) -0.023(2) -0.019(2)
C14 0.088(5) 0.030(3) 0.037(3) -0.003(2) -0.035(3) -0.022(3)
C15 0.104(5) 0.019(2) 0.020(2) -0.0062(18) -0.019(3) -0.006(2)
C16 0.054(3) 0.021(2) 0.0161(18) -0.0050(16) -0.0075(18) -0.0025(19)
C21 0.0204(18) 0.0180(17) 0.0197(17) -0.0069(14) -0.0039(14) -0.0038(14)
C22 0.035(2) 0.024(2) 0.0228(19) -0.0032(17) -0.0013(17) 0.0010(17)
C23 0.039(3) 0.024(2) 0.039(2) -0.0072(19) -0.003(2) 0.0030(18)
C24 0.031(2) 0.030(2) 0.043(2) -0.019(2) 0.0031(19) 0.0001(18)
C25 0.025(2) 0.039(2) 0.027(2) -0.0158(18) 0.0048(17) -0.0033(17)
C26 0.023(2) 0.026(2) 0.0191(18) -0.0063(16) -0.0019(15) -0.0025(15)
C2 0.023(2) 0.0197(19) 0.0169(17) 0.0005(15) -0.0039(15) -0.0033(15)
C3 0.026(2) 0.0156(18) 0.0204(18) -0.0012(15) -0.0024(15) -0.0057(15)
P4 0.0193(5) 0.0138(4) 0.0125(4) -0.0025(3) -0.0002(3) -0.0057(3)
C31 0.027(2) 0.0209(19) 0.0139(16) -0.0025(15) 0.0023(15) -0.0129(15)
C36 0.032(2) 0.026(2) 0.0189(18) -0.0048(16) -0.0010(16) -0.0131(17)
C35 0.031(2) 0.047(3) 0.027(2) -0.007(2) -0.0034(18) -0.023(2)
C34 0.050(3) 0.055(3) 0.031(2) -0.019(2) 0.001(2) -0.035(3)
C32 0.037(2) 0.024(2) 0.023(2) -0.0105(17) 0.0007(17) -0.0114(17)
C33 0.053(3) 0.040(3) 0.033(2) -0.021(2) 0.001(2) -0.024(2)
C41 0.0209(19) 0.0220(19) 0.0148(16) -0.0068(15) 0.0023(14) -0.0096(15)
C45 0.063(3) 0.034(3) 0.023(2) -0.004(2) 0.017(2) -0.015(2)
C42 0.031(2) 0.0209(19) 0.0175(18) -0.0055(16) 0.0044(16) -0.0069(16)
C43 0.034(2) 0.027(2) 0.030(2) -0.0146(19) 0.0063(18) -0.0073(18)
C44 0.039(3) 0.038(2) 0.024(2) -0.0156(19) 0.0131(18) -0.017(2)
C46 0.046(3) 0.026(2) 0.023(2) -0.0030(18) 0.0103(19) -0.0082(19)
P5 0.0157(4) 0.0139(4) 0.0112(4) -0.0034(3) -0.0017(3) -0.0030(3)
C6 0.0193(18) 0.0155(17) 0.0149(16) -0.0007(14) -0.0020(14) -0.0044(14)
C7 0.0211(19) 0.0175(18) 0.0117(16) -0.0004(14) -0.0014(14) -0.0061(14)
P8 0.0155(4) 0.0153(4) 0.0111(4) -0.0031(3) -0.0007(3) -0.0045(3)
C51 0.0188(18) 0.0153(17) 0.0115(15) -0.0033(14) 0.0007(13) -0.0031(13)
C52 0.0206(19) 0.0206(18) 0.0137(16) -0.0053(14) -0.0042(14) -0.0030(14)
C53 0.027(2) 0.0223(19) 0.0164(17) -0.0095(15) -0.0049(15) 0.0008(15)
C54 0.024(2) 0.034(2) 0.0216(19) -0.0138(18) 0.0014(16) -0.0022(17)
C55 0.021(2) 0.037(2) 0.032(2) -0.0184(19) 0.0008(17) -0.0079(17)
C56 0.0207(19) 0.026(2) 0.0243(19) -0.0119(17) 0.0000(15) -0.0074(15)
C61 0.0167(18) 0.0210(18) 0.0135(16) -0.0074(14) -0.0012(13) -0.0031(14)
C62 0.029(2) 0.024(2) 0.0192(18) -0.0076(16) -0.0066(16) -0.0022(16)
C63 0.036(2) 0.029(2) 0.0169(18) -0.0068(17) -0.0105(17) 0.0003(17)
C64 0.026(2) 0.036(2) 0.0208(19) -0.0150(18) -0.0063(16) -0.0044(17)
C65 0.024(2) 0.030(2) 0.0218(19) -0.0120(17) -0.0009(15) -0.0108(16)
C66 0.024(2) 0.0201(18) 0.0144(16) -0.0037(15) -0.0008(14) -0.0090(15)
C71 0.0197(18) 0.0158(17) 0.0136(16) -0.0034(14) 0.0001(14) -0.0043(14)
C76 0.0205(19) 0.0213(19) 0.0151(17) -0.0028(15) -0.0012(14) -0.0059(15)
C75 0.029(2) 0.026(2) 0.0218(19) -0.0124(17) 0.0012(16) -0.0042(16)
C72 0.021(2) 0.032(2) 0.027(2) -0.0155(18) -0.0006(16) -0.0057(16)
C73 0.018(2) 0.043(3) 0.040(2) -0.024(2) -0.0004(18) -0.0061(18)
C74 0.019(2) 0.033(2) 0.032(2) -0.0158(19) 0.0052(17) -0.0039(16)
C81 0.0165(18) 0.0194(18) 0.0160(17) -0.0076(15) 0.0032(13) -0.0065(14)
C82 0.0221(19) 0.0186(18) 0.0196(18) -0.0043(15) -0.0034(15) -0.0071(14)
C83 0.024(2) 0.030(2) 0.0198(18) -0.0097(17) -0.0017(15) -0.0092(16)
C84 0.030(2) 0.026(2) 0.032(2) -0.0173(18) -0.0017(17) -0.0105(17)
C85 0.054(3) 0.017(2) 0.036(2) -0.0030(18) -0.014(2) -0.0141(19)
C86 0.041(3) 0.024(2) 0.023(2) -0.0039(17) -0.0070(18) -0.0123(18)
N100 0.0155(15) 0.0173(15) 0.0145(14) -0.0053(12) -0.0009(11) -0.0050(11)
N101 0.0193(17) 0.035(2) 0.0319(19) -0.0226(16) 0.0064(14) -0.0050(14)
C102 0.026(2) 0.025(2) 0.026(2) -0.0129(17) -0.0085(17) -0.0061(16)
N103 0.034(2) 0.059(3) 0.041(2) -0.041(2) 0.0135(18) -0.0193(19)
Mn1 0.0230(5) 0.0498(6) 0.0287(5) -0.0302(4) 0.0072(4) -0.0138(4)
O91 0.0270(17) 0.055(2) 0.0322(16) -0.0238(16) -0.0051(13) -0.0037(14)
C92 0.034(2) 0.030(2) 0.028(2) -0.0159(18) -0.0035(18) -0.0029(18)
C93 0.030(2) 0.034(2) 0.029(2) -0.0141(19) 0.0012(18) -0.0086(18)
C94 0.020(2) 0.033(2) 0.029(2) -0.0204(18) 0.0014(16) -0.0049(16)
O95 0.0267(15) 0.0402(17) 0.0253(14) -0.0194(13) 0.0012(12) -0.0119(13)
C921 0.050(3) 0.042(3) 0.042(3) -0.008(2) -0.018(2) -0.006(2)
F922 0.106(7) 0.032(4) 0.056(5) 0.002(3) -0.012(5) -0.002(4)
F923 0.23(2) 0.114(10) 0.038(5) 0.018(6) -0.065(10) -0.125(12)
F924 0.050(5) 0.153(12) 0.027(4) 0.020(6) 0.005(3) 0.029(7)
F925 0.118(9) 0.083(6) 0.025(3) -0.016(4) -0.001(5) -0.021(6)
F926 0.068(6) 0.141(13) 0.057(6) -0.010(7) -0.036(5) 0.034(8)
F927 0.26(2) 0.077(8) 0.068(8) 0.024(6) -0.071(11) -0.116(11)
C941 0.028(2) 0.043(3) 0.030(2) -0.020(2) 0.0004(18) -0.0113(19)
F942 0.0366(17) 0.105(3) 0.0387(16) -0.0195(18) 0.0038(13) -0.0396(18)
F943 0.0360(15) 0.082(2) 0.0351(14) -0.0373(15) 0.0013(12) -0.0231(14)
F944 0.0368(17) 0.058(2) 0.102(3) -0.047(2) -0.0293(18) 0.0125(14)

loop_
_atom_type_symbol
_atom_type_description
_atom_type_scat_dispersion_real
_atom_type_scat_dispersion_imag
_atom_type_scat_source
C C 0.0033 0.0016 'International Tables Vol C Tables 4.2.6.8 and 6.1.1.4'
H H 0.0000 0.0000 'International Tables Vol C Tables 4.2.6.8 and 6.1.1.4'
N N 0.0061 0.0033 'International Tables Vol C Tables 4.2.6.8 and 6.1.1.4'
O O 0.0106 0.0060 'International Tables Vol C Tables 4.2.6.8 and 6.1.1.4'
W W -0.8490 6.8722 'International Tables Vol C Tables 4.2.6.8 and 6.1.1.4'
Br Br -0.2901 2.4595 'International Tables Vol C Tables 4.2.6.8 and 6.1.1.4'
P P 0.1023 0.0942 'International Tables Vol C Tables 4.2.6.8 and 6.1.1.4'
F F 0.0171 0.0103 'International Tables Vol C Tables 4.2.6.8 and 6.1.1.4'
Mn Mn 0.3368 0.7283 'International Tables Vol C Tables 4.2.6.8 and 6.1.1.4'

loop_
_geom_angle_atom_site_label_1
_geom_angle_atom_site_label_2
_geom_angle_atom_site_label_3
_geom_angle
_geom_angle_site_symmetry_1
_geom_angle_site_symmetry_3
_geom_angle_publ_flag
N100 W1 P5 90.40(10) . . ?
N100 W1 P4 97.10(10) . . ?
P5 W1 P4 99.87(3) . . ?
N100 W1 P8 90.38(10) . . ?
P5 W1 P8 79.19(3) . . ?
P4 W1 P8 172.47(3) . . ?
N100 W1 P1 91.67(10) . . ?
P5 W1 P1 177.84(3) . . ?
P4 W1 P1 79.25(3) . . ?
P8 W1 P1 101.43(3) . . ?
N100 W1 Br2 178.97(10) . . ?
P5 W1 Br2 89.34(2) . . ?
P4 W1 Br2 83.92(2) . . ?
P8 W1 Br2 88.59(2) . . ?
P1 W1 Br2 88.60(2) . . ?
C21 P1 C11 102.23(18) . . ?
C21 P1 C2 102.23(18) . . ?
C11 P1 C2 101.73(18) . . ?
C21 P1 W1 122.60(12) . . ?
C11 P1 W1 118.18(12) . . ?
C2 P1 W1 106.96(12) . . ?
C12 C11 C16 118.7(4) . . ?
C12 C11 P1 121.9(3) . . ?
C16 C11 P1 119.3(3) . . ?
C11 C12 C13 121.1(5) . . ?
C14 C13 C12 119.6(5) . . ?
C13 C14 C15 120.5(4) . . ?
C14 C15 C16 120.8(5) . . ?
C11 C16 C15 119.3(5) . . ?
C26 C21 C22 118.6(4) . . ?
C26 C21 P1 120.1(3) . . ?
C22 C21 P1 121.2(3) . . ?
C23 C22 C21 121.1(4) . . ?
C24 C23 C22 119.5(4) . . ?
C25 C24 C23 119.8(4) . . ?
C24 C25 C26 120.4(4) . . ?
C21 C26 C25 120.6(4) . . ?
C3 C2 P1 108.3(3) . . ?
C2 C3 P4 107.3(3) . . ?
C31 P4 C41 102.49(17) . . ?
C31 P4 C3 102.96(18) . . ?
C41 P4 C3 103.62(18) . . ?
C31 P4 W1 121.62(12) . . ?
C41 P4 W1 117.03(12) . . ?
C3 P4 W1 106.97(13) . . ?
C36 C31 C32 118.9(4) . . ?
C36 C31 P4 120.6(3) . . ?
C32 C31 P4 120.3(3) . . ?
C31 C36 C35 120.1(4) . . ?
C34 C35 C36 120.5(4) . . ?
C35 C34 C33 119.9(4) . . ?
C33 C32 C31 120.4(4) . . ?
C34 C33 C32 120.2(4) . . ?
C42 C41 C46 118.7(4) . . ?
C42 C41 P4 118.9(3) . . ?
C46 C41 P4 122.4(3) . . ?
C44 C45 C46 120.8(4) . . ?
C41 C42 C43 121.1(4) . . ?
C44 C43 C42 119.8(4) . . ?
C45 C44 C43 119.5(4) . . ?
C45 C46 C41 120.1(4) . . ?
C51 P5 C61 103.30(16) . . ?
C51 P5 C6 103.00(16) . . ?
C61 P5 C6 102.67(17) . . ?
C51 P5 W1 117.17(11) . . ?
C61 P5 W1 121.99(12) . . ?
C6 P5 W1 106.28(12) . . ?
C7 C6 P5 107.0(2) . . ?
C6 C7 P8 107.7(2) . . ?
C71 P8 C81 103.14(15) . . ?
C71 P8 C7 101.46(16) . . ?
C81 P8 C7 103.16(14) . . ?
C71 P8 W1 124.71(12) . . ?
C81 P8 W1 114.22(9) . . ?
C7 P8 W1 107.57(12) . . ?
C56 C51 C52 119.0(3) . . ?
C56 C51 P5 121.9(3) . . ?
C52 C51 P5 118.9(3) . . ?
C53 C52 C51 120.3(4) . . ?
C54 C53 C52 120.1(4) . . ?
C55 C54 C53 119.9(4) . . ?
C54 C55 C56 120.3(4) . . ?
C55 C56 C51 120.4(4) . . ?
C62 C61 C66 118.4(3) . . ?
C62 C61 P5 122.4(3) . . ?
C66 C61 P5 119.1(3) . . ?
C61 C62 C63 120.0(4) . . ?
C64 C63 C62 120.8(4) . . ?
C63 C64 C65 119.5(4) . . ?
C66 C65 C64 120.2(4) . . ?
C65 C66 C61 121.0(3) . . ?
C72 C71 C76 119.1(3) . . ?
C72 C71 P8 121.1(3) . . ?
C76 C71 P8 119.8(3) . . ?
C75 C76 C71 120.0(4) . . ?
C74 C75 C76 120.5(4) . . ?
C71 C72 C73 120.1(4) . . ?
C74 C73 C72 120.6(4) . . ?
C73 C74 C75 119.7(4) . . ?
C82 C81 C86 120.0 . . ?
C82 C81 P8 117.86(13) . . ?
C86 C81 P8 122.12(13) . . ?
C81 C82 C83 120.0 . . ?
C84 C83 C82 120.0 . . ?
C83 C84 C85 120.0 . . ?
C86 C85 C84 120.0 . . ?
C85 C86 C81 120.0 . . ?
N101 N100 W1 169.3(3) . . ?
C102 N101 N100 123.9(4) . . ?
N103 C102 N101 171.0(4) . . ?
C102 N103 Mn1 154.8(4) . . ?
O95 Mn1 O95 179.999(1) . 2_677 ?
O95 Mn1 N103 94.61(13) . . ?
O95 Mn1 N103 85.39(13) 2_677 . ?
O95 Mn1 N103 85.39(13) . 2_677 ?
O95 Mn1 N103 94.61(13) 2_677 2_677 ?
N103 Mn1 N103 179.999(2) . 2_677 ?
O95 Mn1 O91 83.34(12) . . ?
O95 Mn1 O91 96.66(11) 2_677 . ?
N103 Mn1 O91 93.54(14) . . ?
N103 Mn1 O91 86.46(15) 2_677 . ?
O95 Mn1 O91 96.66(11) . 2_677 ?
O95 Mn1 O91 83.34(12) 2_677 2_677 ?
N103 Mn1 O91 86.46(15) . 2_677 ?
N103 Mn1 O91 93.54(14) 2_677 2_677 ?
O91 Mn1 O91 180.000(2) . 2_677 ?
C92 O91 Mn1 125.0(3) . . ?
O91 C92 C93 129.3(4) . . ?
O91 C92 C921 114.9(4) . . ?
C93 C92 C921 115.7(4) . . ?
C94 C93 C92 122.3(4) . . ?
O95 C94 C93 129.0(4) . . ?
O95 C94 C941 113.8(4) . . ?
C93 C94 C941 117.2(4) . . ?
C94 O95 Mn1 125.2(3) . . ?
F923 C921 F924 113.3(9) . . ?
F927 C921 F926 113.9(9) . . ?
F927 C921 F925 106.5(9) . . ?
F926 C921 F925 102.3(7) . . ?
F923 C921 F922 105.3(9) . . ?
F924 C921 F922 102.6(8) . . ?
F927 C921 C92 114.0(6) . . ?
F923 C921 C92 113.3(6) . . ?
F924 C921 C92 115.6(5) . . ?
F926 C921 C92 110.9(7) . . ?
F925 C921 C92 108.2(5) . . ?
F922 C921 C92 105.2(5) . . ?
F943 C941 F944 108.0(4) . . ?
F943 C941 F942 106.2(4) . . ?
F944 C941 F942 106.7(4) . . ?
F943 C941 C94 111.4(3) . . ?
F944 C941 C94 110.5(4) . . ?
F942 C941 C94 113.7(4) . . ?
C114 C111 C112 120.6(5) 2_468 . ?
C113 C111 C112 120.6(5) 2_468 . ?
C111 C112 C114 120.2(5) . . ?
C111 C112 C113 120.2(5) . . ?
C111 C113 C112 119.2(5) 2_468 . ?
C111 C114 C112 119.2(5) 2_468 . ?
C111 C114 C115 121.7(6) 2_468 . ?
C112 C114 C115 119.1(6) . . ?
C122 C121 C126 116.7(7) . . ?
C122 C121 C127 121.7(7) . . ?
C126 C121 C127 121.5(6) . . ?
C121 C122 C123 121.8(10) . . ?
C122 C123 C124 121.2(10) . . ?
C125 C124 C123 117.9(8) . . ?
C124 C125 C126 119.7(6) . . ?
C121 C126 C125 122.4(6) . . ?

loop_
_geom_bond_atom_site_label_1
_geom_bond_atom_site_label_2
_geom_bond_distance
_geom_bond_site_symmetry_2
_geom_bond_publ_flag
W1 N100 1.774(3) . ?
W1 P5 2.5029(9) . ?
W1 P4 2.5116(9) . ?
W1 P8 2.5150(9) . ?
W1 P1 2.5217(9) . ?
W1 Br2 2.6100(4) . ?
P1 C21 1.830(4) . ?
P1 C11 1.832(4) . ?
P1 C2 1.845(4) . ?
C11 C12 1.386(6) . ?
C11 C16 1.396(6) . ?
C12 C13 1.396(6) . ?
C13 C14 1.366(8) . ?
C14 C15 1.368(9) . ?
C15 C16 1.400(7) . ?
C21 C26 1.381(5) . ?
C21 C22 1.392(5) . ?
C22 C23 1.386(6) . ?
C23 C24 1.389(7) . ?
C24 C25 1.373(7) . ?
C25 C26 1.391(6) . ?
C2 C3 1.533(5) . ?
C3 P4 1.833(4) . ?
P4 C31 1.827(4) . ?
P4 C41 1.830(4) . ?
C31 C36 1.389(6) . ?
C31 C32 1.397(6) . ?
C36 C35 1.394(6) . ?
C35 C34 1.378(7) . ?
C34 C33 1.377(8) . ?
C32 C33 1.390(6) . ?
C41 C42 1.383(5) . ?
C41 C46 1.392(5) . ?
C45 C44 1.378(7) . ?
C45 C46 1.390(6) . ?
C42 C43 1.391(6) . ?
C43 C44 1.383(6) . ?
P5 C51 1.830(4) . ?
P5 C61 1.834(4) . ?
P5 C6 1.841(4) . ?
C6 C7 1.530(5) . ?
C7 P8 1.846(4) . ?
P8 C71 1.832(4) . ?
P8 C81 1.8390(19) . ?
C51 C56 1.389(5) . ?
C51 C52 1.398(5) . ?
C52 C53 1.389(5) . ?
C53 C54 1.387(6) . ?
C54 C55 1.381(6) . ?
C55 C56 1.389(6) . ?
C61 C62 1.393(5) . ?
C61 C66 1.397(5) . ?
C62 C63 1.399(5) . ?
C63 C64 1.373(6) . ?
C64 C65 1.388(6) . ?
C65 C66 1.382(5) . ?
C71 C72 1.392(5) . ?
C71 C76 1.397(5) . ?
C76 C75 1.392(6) . ?
C75 C74 1.382(6) . ?
C72 C73 1.393(6) . ?
C73 C74 1.378(6) . ?
C81 C82 1.3900 . ?
C81 C86 1.3900 . ?
C82 C83 1.3900 . ?
C83 C84 1.3900 . ?
C84 C85 1.3900 . ?
C85 C86 1.3900 . ?
N100 N101 1.289(4) . ?
N101 C102 1.286(5) . ?
C102 N103 1.162(5) . ?
N103 Mn1 2.168(4) . ?
Mn1 O95 2.161(3) . ?
Mn1 O95 2.161(3) 2_677 ?
Mn1 N103 2.168(4) 2_677 ?
Mn1 O91 2.193(3) . ?
Mn1 O91 2.193(3) 2_677 ?
O91 C92 1.238(6) . ?
C92 C93 1.399(6) . ?
C92 C921 1.547(6) . ?
C93 C94 1.394(6) . ?
C94 O95 1.247(5) . ?
C94 C941 1.526(6) . ?
C921 F927 1.265(9) . ?
C921 F923 1.277(9) . ?
C921 F924 1.309(9) . ?
C921 F926 1.345(10) . ?
C921 F925 1.390(9) . ?
C921 F922 1.403(8) . ?
C941 F943 1.331(5) . ?
C941 F944 1.331(5) . ?
C941 F942 1.341(5) . ?
C111 C114 1.367(7) 2_468 ?
C111 C113 1.367(7) 2_468 ?
C111 C112 1.387(7) . ?
C112 C114 1.389(7) . ?
C112 C113 1.389(7) . ?
C113 C111 1.367(7) 2_468 ?
C114 C111 1.367(7) 2_468 ?
C114 C115 1.575(13) . ?
C121 C122 1.361(12) . ?
C121 C126 1.374(9) . ?
C121 C127 1.521(9) . ?
C122 C123 1.366(14) . ?
C123 C124 1.383(14) . ?
C124 C125 1.364(10) . ?
C125 C126 1.389(8) . ?
